data_7157202
loop_
_publ_author_name
'Galeev, Andrew R.'
'Mokrushin, Ivan G.'
'Dmitriev, Maksim V.'
'Mashevskaya, Irina V.'
'Maslivets, Andrey N.'
'Rubin, Michael'

_publ_section_title
;
 Synthesis of meta-Substituted Anilines via Three-Component Reaction of
 Acetone, Amines, and 1,3-Diketones
;
_journal_name_full 'Organic &amp; Biomolecular Chemistry'
_journal_paper_doi 10.1039/C9OB02120E
_journal_year 2019
_chemical_formula_moiety 'C16 H16 F3 N O S'
_chemical_formula_sum 'C16 H16 F3 N O S'
_chemical_formula_weight 327.36
_space_group_crystal_system monoclinic
_space_group_IT_number 14
_space_group_name_Hall '-P 2ybc'
_space_group_name_H-M_alt 'P 1 21/c 1'
_atom_sites_solution_hydrogens geom
_atom_sites_solution_primary iterative
_audit_creation_date 2019-10-23
_audit_creation_method
;
Olex2 1.2
(compiled 2018.05.29 svn.r3508 for OlexSys, GUI svn.r5506)
;
_audit_update_record
;
2019-10-23 deposited with the CCDC.	2019-11-12 downloaded from the CCDC.
;
_cell_angle_alpha 90
_cell_angle_beta 106.57(3)
_cell_angle_gamma 90
_cell_formula_units_Z 4
_cell_length_a 13.153(4)
_cell_length_b 15.177(5)
_cell_length_c 7.937(2)
_cell_measurement_reflns_used 2321
_cell_measurement_temperature 295(2)
_cell_measurement_theta_max 26.7880
_cell_measurement_theta_min 3.6700
_cell_volume 1518.6(8)
_computing_cell_refinement
;
CrysAlisPro, Agilent Technologies,
Version 1.171.37.33 (release 27-03-2014 CrysAlis171 .NET)
(compiled Mar 27 2014,17:12:48)
;
_computing_data_collection
;
CrysAlisPro, Agilent Technologies,
Version 1.171.37.33 (release 27-03-2014 CrysAlis171 .NET)
(compiled Mar 27 2014,17:12:48)
;
_computing_data_reduction
;
CrysAlisPro, Agilent Technologies,
Version 1.171.37.33 (release 27-03-2014 CrysAlis171 .NET)
(compiled Mar 27 2014,17:12:48)
;
_computing_molecular_graphics 'Olex2 (Dolomanov et al., 2009)'
_computing_publication_material 'Olex2 (Dolomanov et al., 2009)'
_computing_structure_refinement 'ShelXL (Sheldrick, 2015)'
_computing_structure_solution
;
Superflip (Palatinus & Chapuis, 2007;Palatinus & van der Lee, 2008;
Palatinus et al., 2012)
;
_diffrn_ambient_temperature 295.15
_diffrn_detector 'CCD plate'
_diffrn_detector_area_resol_mean 10.4752
_diffrn_detector_type Ruby
_diffrn_measured_fraction_theta_full 0.998
_diffrn_measured_fraction_theta_max 0.841
_diffrn_measurement_details
;
#__ type_ start__ end____ width___ exp.time_
  1 omega  -27.00   38.00   1.0000    7.0000
omega____ theta____ kappa____ phi______ frames
    -       14.1634  -38.0000 -120.0000 65

#__ type_ start__ end____ width___ exp.time_
  2 omega  -22.00    3.00   1.0000    7.0000
omega____ theta____ kappa____ phi______ frames
    -       14.1634   77.0000 -180.0000 25

#__ type_ start__ end____ width___ exp.time_
  3 omega   22.00   97.00   1.0000    7.0000
omega____ theta____ kappa____ phi______ frames
    -       14.1634   77.0000 -180.0000 75

#__ type_ start__ end____ width___ exp.time_
  4 omega  -10.00   26.00   1.0000    7.0000
omega____ theta____ kappa____ phi______ frames
    -      -14.7103  -99.0000   60.0000 36
;
_diffrn_measurement_device 'four-circle diffractometer'
_diffrn_measurement_device_type 'New Xcalibur, Ruby'
_diffrn_measurement_method '\w scans'
_diffrn_orient_matrix_UB_11 0.0070603000
_diffrn_orient_matrix_UB_12 -0.0389217000
_diffrn_orient_matrix_UB_13 0.0518727000
_diffrn_orient_matrix_UB_21 -0.0076974000
_diffrn_orient_matrix_UB_22 -0.0258331000
_diffrn_orient_matrix_UB_23 -0.0767036000
_diffrn_orient_matrix_UB_31 0.0553520000
_diffrn_orient_matrix_UB_32 0.0012360000
_diffrn_orient_matrix_UB_33 0.0096203000
_diffrn_radiation_monochromator graphite
_diffrn_radiation_probe x-ray
_diffrn_radiation_type MoK\a
_diffrn_radiation_wavelength 0.71073
_diffrn_reflns_av_R_equivalents 0.0335
_diffrn_reflns_av_unetI/netI 0.0498
_diffrn_reflns_Laue_measured_fraction_full 0.998
_diffrn_reflns_Laue_measured_fraction_max 0.841
_diffrn_reflns_limit_h_max 14
_diffrn_reflns_limit_h_min -18
_diffrn_reflns_limit_k_max 16
_diffrn_reflns_limit_k_min -19
_diffrn_reflns_limit_l_max 10
_diffrn_reflns_limit_l_min -7
_diffrn_reflns_number 7255
_diffrn_reflns_point_group_measured_fraction_full 0.998
_diffrn_reflns_point_group_measured_fraction_max 0.841
_diffrn_reflns_theta_full 26.000
_diffrn_reflns_theta_max 29.423
_diffrn_reflns_theta_min 3.232
_diffrn_source 'Enhance (Mo) X-ray Source'
_exptl_absorpt_coefficient_mu 0.246
_exptl_absorpt_correction_T_max 1.00000
_exptl_absorpt_correction_T_min 0.67108
_exptl_absorpt_correction_type multi-scan
_exptl_absorpt_process_details
;
CrysAlisPro, Agilent Technologies,
Version 1.171.37.33 (release 27-03-2014 CrysAlis171 .NET)
(compiled Mar 27 2014,17:12:48)
Empirical absorption correction using spherical harmonics,
 implemented in SCALE3 ABSPACK scaling algorithm.
;
_exptl_crystal_colour 'clear colourless'
_exptl_crystal_colour_lustre clear
_exptl_crystal_colour_primary colourless
_exptl_crystal_density_diffrn 1.432
_exptl_crystal_density_method 'not measured'
_exptl_crystal_description prism
_exptl_crystal_F_000 680
_exptl_crystal_size_max 0.55
_exptl_crystal_size_mid 0.35
_exptl_crystal_size_min 0.26
_refine_diff_density_max 0.191
_refine_diff_density_min -0.247
_refine_diff_density_rms 0.056
_refine_ls_extinction_coef 0.135(6)
_refine_ls_extinction_expression Fc^*^=kFc[1+0.001xFc^2^\l^3^/sin(2\q)]^-1/4^
_refine_ls_extinction_method 'SHELXL-2018/1 (Sheldrick 2018)'
_refine_ls_goodness_of_fit_ref 1.033
_refine_ls_hydrogen_treatment constr
_refine_ls_matrix_type full
_refine_ls_number_parameters 266
_refine_ls_number_reflns 3526
_refine_ls_number_restraints 42
_refine_ls_restrained_S_all 1.033
_refine_ls_R_factor_all 0.0756
_refine_ls_R_factor_gt 0.0479
_refine_ls_shift/su_max 0.000
_refine_ls_shift/su_mean 0.000
_refine_ls_structure_factor_coef Fsqd
_refine_ls_weighting_details 'w=1/[\s^2^(Fo^2^)+(0.0543P)^2^+0.1001P] where P=(Fo^2^+2Fc^2^)/3'
_refine_ls_weighting_scheme calc
_refine_ls_wR_factor_gt 0.1065
_refine_ls_wR_factor_ref 0.1271
_reflns_Friedel_coverage 0.000
_reflns_number_gt 2418
_reflns_number_total 3526
_reflns_threshold_expression 'I > 2\s(I)'
_cod_data_source_file c9ob02120e2.cif
_cod_data_source_block psu-1012(b-344)
_cod_database_code 7157202
_shelx_shelxl_version_number 2018/1
_chemical_oxdiff_formula 'C H N O S F'
_shelx_space_group_comment
;
The symmetry employed for this shelxl refinement is uniquely defined
by the following loop, which should always be used as a source of
symmetry information in preference to the above space-group names.
They are only intended as comments.
;
_shelx_estimated_absorpt_t_max 0.939
_shelx_estimated_absorpt_t_min 0.877
_reflns_odcompleteness_completeness 99.66
_reflns_odcompleteness_iscentric 1
_reflns_odcompleteness_theta 26.32
_olex2_refinement_description
;
1. Fixed Uiso
 At 1.2 times of:
  All C(H) groups, All C(H,H) groups
 At 1.5 times of:
  All C(H,H,H) groups
2. Restrained distances
 S1-C8 \\sim S1A-C8
 with sigma of 0.02
 S1-C11 \\sim S1A-C11A
 with sigma of 0.02
 C8-C9 \\sim C8-C9A
 with sigma of 0.02
 C9-C10 \\sim C9A-C10A
 with sigma of 0.02
 C10-C11 \\sim C10A-C11A
 with sigma of 0.02
 S1-C10 \\sim S1A-C10A
 with sigma of 0.04
 C8-C10 \\sim C8-C10A
 with sigma of 0.04
 C8-C11 \\sim C8-C11A
 with sigma of 0.04
 C9-C11 \\sim C9A-C11A
 with sigma of 0.04
 F1-C12 \\sim F1A-C12
 with sigma of 0.02
 F2-C12 \\sim F2A-C12
 with sigma of 0.02
 F3-C12 \\sim F3A-C12
 with sigma of 0.02
3. Rigid bond restraints
 F1, F1A, F2, F2A, F3, F3A
 with sigma for 1-2 distances of 0.01 and sigma for 1-3 distances of 0.01
4. Uiso/Uaniso restraints and constraints
F1 \\sim F1A \\sim F2 \\sim F2A \\sim F3 \\sim F3A: within 1.7A with sigma of
0.04 and sigma for terminal atoms of 0.08
5. Others
 Sof(S1A)=Sof(C9A)=Sof(H9A)=Sof(C10A)=Sof(H10A)=Sof(C11A)=Sof(H11A)=1-FVAR(1)
 Sof(S1)=Sof(C9)=Sof(H9)=Sof(C10)=Sof(H10)=Sof(C11)=Sof(H11)=FVAR(1)
 Sof(F1A)=Sof(F2A)=Sof(F3A)=1-FVAR(2)
 Sof(F1)=Sof(F2)=Sof(F3)=FVAR(2)
6.a Secondary CH2 refined with riding coordinates:
 C13(H13A,H13B), C14(H14A,H14B), C15(H15A,H15B), C16(H16A,H16B)
6.b Aromatic/amide H refined with riding coordinates:
 C2(H2), C4(H4), C9(H9), C9A(H9A), C10(H10), C10A(H10A), C11(H11), C11A(H11A)
6.c Idealised Me refined as rotating group:
 C7(H7A,H7B,H7C)
;
_olex2_submission_special_instructions 'No special instructions were received'

loop_
_space_group_symop_operation_xyz
'x, y, z'
'-x, y+1/2, -z+1/2'
'-x, -y, -z'
'x, -y-1/2, z-1/2'

loop_
_atom_site_label
_atom_site_type_symbol
_atom_site_fract_x
_atom_site_fract_y
_atom_site_fract_z
_atom_site_U_iso_or_equiv
_atom_site_adp_type
_atom_site_occupancy
_atom_site_site_symmetry_order
_atom_site_calc_flag
_atom_site_refinement_flags_posn
_atom_site_refinement_flags_adp
_atom_site_refinement_flags_occupancy
_atom_site_disorder_assembly
_atom_site_disorder_group
C1 C 0.27116(12) 0.52167(11) 0.23355(19) 0.0361(4) Uani 1 1 d . . . . .
N1 N 0.22145(10) 0.59139(9) 0.12043(16) 0.0388(4) Uani 1 1 d . . . . .
O1 O 0.12309(11) 0.69376(10) -0.18088(15) 0.0618(4) Uani 1 1 d . . . . .
F1 F 0.5785(4) 0.4288(4) 0.2818(10) 0.092(2) Uani 0.593(15) 1 d D U P A 1
S1 S 0.31177(13) 0.36761(9) 0.81400(15) 0.0620(4) Uani 0.741(4) 1 d D . P B 1
F1A F 0.5807(7) 0.3610(9) 0.4504(12) 0.109(4) Uani 0.407(15) 1 d D U P A 2
S1A S 0.1049(7) 0.3627(6) 0.5842(11) 0.0467(11) Uani 0.259(4) 1 d D . P B 2
C2 C 0.36440(12) 0.48342(12) 0.2187(2) 0.0417(4) Uani 1 1 d . . . . .
H2 H 0.395177 0.503537 0.133981 0.050 Uiso 1 1 calc R . . . .
F2 F 0.5608(7) 0.3277(8) 0.4481(9) 0.132(3) Uani 0.593(15) 1 d D U P A 1
F2A F 0.4975(12) 0.2963(10) 0.239(3) 0.129(6) Uani 0.407(15) 1 d D U P A 2
C3 C 0.41125(12) 0.41553(12) 0.3300(2) 0.0427(4) Uani 1 1 d . . . . .
F3 F 0.4892(8) 0.3183(7) 0.1795(11) 0.100(3) Uani 0.593(15) 1 d D U P A 1
F3A F 0.5510(13) 0.4186(10) 0.204(3) 0.166(5) Uani 0.407(15) 1 d D U P A 2
C4 C 0.36566(13) 0.38430(12) 0.4536(2) 0.0436(4) Uani 1 1 d . . . . .
H4 H 0.396295 0.337037 0.524620 0.052 Uiso 1 1 calc R . . . .
C5 C 0.27363(13) 0.42309(11) 0.47340(19) 0.0379(4) Uani 1 1 d . . . . .
C6 C 0.22689(12) 0.49403(11) 0.36717(19) 0.0358(4) Uani 1 1 d . . . . .
C7 C 0.13751(14) 0.54500(12) 0.4045(2) 0.0478(4) Uani 1 1 d . . . . .
H7A H 0.071572 0.515393 0.351997 0.072 Uiso 1 1 calc GR . . . .
H7B H 0.135020 0.603199 0.356172 0.072 Uiso 1 1 calc GR . . . .
H7C H 0.148937 0.548888 0.529291 0.072 Uiso 1 1 calc GR . . . .
C8 C 0.23025(15) 0.38877(12) 0.6131(2) 0.0410(4) Uani 1 1 d D . . . .
C9 C 0.1296(7) 0.3636(8) 0.6060(15) 0.059(3) Uani 0.741(4) 1 d D . P B 1
H9 H 0.073307 0.367113 0.503990 0.071 Uiso 0.741(4) 1 calc R . P B 1
C9A C 0.2867(16) 0.3631(17) 0.777(3) 0.165(17) Uani 0.259(4) 1 d D . P B 2
H9A H 0.358859 0.374626 0.821492 0.198 Uiso 0.259(4) 1 calc R . P B 2
C10 C 0.1182(7) 0.3315(6) 0.7674(12) 0.054(2) Uani 0.741(4) 1 d D . P B 1
H10 H 0.054312 0.313641 0.784824 0.065 Uiso 0.741(4) 1 calc R . P B 1
C10A C 0.2290(19) 0.318(2) 0.877(3) 0.058(7) Uani 0.259(4) 1 d D . P B 2
H10A H 0.256962 0.295586 0.990025 0.070 Uiso 0.259(4) 1 calc R . P B 2
C11 C 0.2112(7) 0.3304(8) 0.8903(13) 0.060(2) Uani 0.741(4) 1 d D . P B 1
H11 H 0.220214 0.311385 1.005092 0.072 Uiso 0.741(4) 1 calc R . P B 1
C11A C 0.1287(18) 0.3124(16) 0.782(3) 0.044(4) Uani 0.259(4) 1 d D . P B 2
H11A H 0.076605 0.283796 0.819322 0.052 Uiso 0.259(4) 1 calc R . P B 2
C12 C 0.50938(15) 0.37347(15) 0.3091(3) 0.0550(5) Uani 1 1 d D . . . .
C13 C 0.11749(14) 0.56873(13) 0.0041(2) 0.0500(5) Uani 1 1 d . . . . .
H13A H 0.075000 0.540867 0.070836 0.060 Uiso 1 1 calc R . . . .
H13B H 0.125234 0.527554 -0.084931 0.060 Uiso 1 1 calc R . . . .
C14 C 0.06352(15) 0.65097(15) -0.0818(2) 0.0581(5) Uani 1 1 d . . . . .
H14A H -0.006011 0.636058 -0.158557 0.070 Uiso 1 1 calc R . . . .
H14B H 0.053799 0.690874 0.007781 0.070 Uiso 1 1 calc R . . . .
C15 C 0.22463(16) 0.71564(14) -0.0680(2) 0.0606(6) Uani 1 1 d . . . . .
H15A H 0.216487 0.756327 0.021553 0.073 Uiso 1 1 calc R . . . .
H15B H 0.265758 0.744868 -0.135393 0.073 Uiso 1 1 calc R . . . .
C16 C 0.28327(14) 0.63510(14) 0.0189(2) 0.0516(5) Uani 1 1 d . . . . .
H16A H 0.294394 0.595172 -0.069607 0.062 Uiso 1 1 calc R . . . .
H16B H 0.352057 0.651893 0.095772 0.062 Uiso 1 1 calc R . . . .

loop_
_atom_site_aniso_label
_atom_site_aniso_U_11
_atom_site_aniso_U_22
_atom_site_aniso_U_33
_atom_site_aniso_U_23
_atom_site_aniso_U_13
_atom_site_aniso_U_12
C1 0.0407(8) 0.0286(9) 0.0384(8) -0.0025(7) 0.0104(7) -0.0035(7)
N1 0.0416(7) 0.0343(8) 0.0404(7) 0.0040(6) 0.0114(6) -0.0027(6)
O1 0.0709(8) 0.0657(10) 0.0456(7) 0.0167(6) 0.0114(7) -0.0005(7)
F1 0.0518(17) 0.072(3) 0.168(5) -0.033(4) 0.056(2) -0.017(2)
S1 0.0718(7) 0.0634(6) 0.0476(5) 0.0158(4) 0.0119(4) -0.0044(5)
F1A 0.042(2) 0.163(8) 0.097(6) -0.065(7) -0.018(3) 0.030(4)
S1A 0.043(2) 0.0489(19) 0.055(2) 0.0038(15) 0.024(2) -0.0028(13)
C2 0.0421(8) 0.0423(11) 0.0433(8) -0.0012(7) 0.0164(7) -0.0029(8)
F2 0.100(4) 0.190(6) 0.124(5) 0.087(5) 0.060(4) 0.097(4)
F2A 0.067(4) 0.079(5) 0.229(15) -0.087(8) 0.022(8) 0.007(4)
C3 0.0392(8) 0.0401(11) 0.0489(9) -0.0054(8) 0.0126(7) 0.0041(8)
F3 0.064(2) 0.114(6) 0.112(3) -0.068(3) 0.010(2) 0.030(3)
F3A 0.132(8) 0.180(12) 0.244(12) 0.117(8) 0.150(8) 0.086(7)
C4 0.0457(9) 0.0354(10) 0.0494(9) 0.0039(8) 0.0130(8) 0.0046(8)
C5 0.0414(8) 0.0318(9) 0.0406(8) -0.0012(7) 0.0120(7) -0.0011(7)
C6 0.0394(8) 0.0284(9) 0.0402(8) -0.0020(7) 0.0124(7) 0.0002(7)
C7 0.0555(10) 0.0373(10) 0.0565(10) 0.0059(8) 0.0255(8) 0.0095(9)
C8 0.0495(10) 0.0302(9) 0.0444(9) 0.0025(7) 0.0154(8) 0.0038(8)
C9 0.066(7) 0.059(4) 0.053(3) 0.002(2) 0.019(4) 0.003(4)
C9A 0.080(12) 0.17(2) 0.22(3) -0.001(19) 0.008(13) -0.045(12)
C10 0.067(3) 0.031(5) 0.075(3) 0.007(2) 0.038(2) 0.004(2)
C10A 0.071(8) 0.046(11) 0.056(11) 0.024(10) 0.015(7) 0.025(7)
C11 0.100(5) 0.039(3) 0.050(3) 0.005(2) 0.037(3) 0.003(4)
C11A 0.081(10) 0.010(7) 0.043(7) -0.001(4) 0.024(7) -0.003(6)
C12 0.0458(10) 0.0552(14) 0.0660(13) -0.0027(11) 0.0194(10) 0.0074(10)
C13 0.0486(9) 0.0465(11) 0.0492(9) 0.0055(9) 0.0050(8) -0.0076(9)
C14 0.0546(11) 0.0606(14) 0.0557(11) 0.0146(10) 0.0103(9) 0.0016(10)
C15 0.0705(12) 0.0550(13) 0.0558(11) 0.0159(10) 0.0172(10) -0.0082(11)
C16 0.0533(10) 0.0517(12) 0.0525(10) 0.0089(9) 0.0192(9) -0.0058(9)

loop_
_atom_type_symbol
_atom_type_description
_atom_type_scat_dispersion_real
_atom_type_scat_dispersion_imag
_atom_type_scat_source
C C 0.0033 0.0016 'International Tables Vol C Tables 4.2.6.8 and 6.1.1.4'
H H 0.0000 0.0000 'International Tables Vol C Tables 4.2.6.8 and 6.1.1.4'
F F 0.0171 0.0103 'International Tables Vol C Tables 4.2.6.8 and 6.1.1.4'
N N 0.0061 0.0033 'International Tables Vol C Tables 4.2.6.8 and 6.1.1.4'
O O 0.0106 0.0060 'International Tables Vol C Tables 4.2.6.8 and 6.1.1.4'
S S 0.1246 0.1234 'International Tables Vol C Tables 4.2.6.8 and 6.1.1.4'

loop_
_geom_angle_atom_site_label_1
_geom_angle_atom_site_label_2
_geom_angle_atom_site_label_3
_geom_angle
C2 C1 N1 121.00(14)
C2 C1 C6 120.12(14)
C6 C1 N1 118.83(14)
C1 N1 C13 113.87(13)
C1 N1 C16 117.36(13)
C13 N1 C16 109.14(13)
C14 O1 C15 109.07(13)
C8 S1 C11 92.9(3)
C8 S1A C11A 93.8(9)
C3 C2 C1 120.00(15)
C2 C3 C12 119.38(16)
C4 C3 C2 120.54(15)
C4 C3 C12 120.02(16)
C3 C4 C5 120.33(16)
C4 C5 C6 120.26(15)
C4 C5 C8 117.94(15)
C6 C5 C8 121.77(15)
C1 C6 C7 120.53(14)
C5 C6 C1 118.54(14)
C5 C6 C7 120.71(14)
C5 C8 S1 120.06(14)
C5 C8 S1A 124.4(3)
C9 C8 S1 109.6(5)
C9 C8 C5 130.2(5)
C9A C8 S1A 108.4(9)
C9A C8 C5 126.7(9)
C8 C9 C10 114.3(8)
C8 C9A C10A 116.1(16)
C11 C10 C9 110.8(8)
C11A C10A C9A 108(2)
C10 C11 S1 112.3(7)
C10A C11A S1A 113.2(19)
F1 C12 F2 105.3(5)
F1 C12 C3 114.2(3)
F1A C12 F2A 102.5(8)
F1A C12 C3 114.6(5)
F1A C12 F3A 107.9(8)
F2 C12 C3 112.8(3)
F2A C12 C3 115.8(7)
F2A C12 F3A 102.8(9)
F3 C12 F1 106.3(6)
F3 C12 F2 105.4(5)
F3 C12 C3 112.2(5)
F3A C12 C3 112.2(5)
N1 C13 C14 109.19(15)
O1 C14 C13 111.65(16)
O1 C15 C16 111.50(17)
N1 C16 C15 109.23(15)

loop_
_geom_bond_atom_site_label_1
_geom_bond_atom_site_label_2
_geom_bond_distance
C1 N1 1.421(2)
C1 C2 1.392(2)
C1 C6 1.411(2)
N1 C13 1.456(2)
N1 C16 1.457(2)
O1 C14 1.416(2)
O1 C15 1.419(2)
F1 C12 1.300(5)
S1 C8 1.680(2)
S1 C11 1.701(9)
F1A C12 1.254(8)
S1A C8 1.646(8)
S1A C11A 1.690(18)
C2 C3 1.382(2)
F2 C12 1.316(6)
F2A C12 1.286(12)
C3 C4 1.372(2)
C3 C12 1.491(2)
F3 C12 1.294(8)
F3A C12 1.317(10)
C4 C5 1.395(2)
C5 C6 1.397(2)
C5 C8 1.479(2)
C6 C7 1.506(2)
C8 C9 1.363(9)
C8 C9A 1.359(17)
C9 C10 1.418(12)
C9A C10A 1.42(2)
C10 C11 1.330(7)
C10A C11A 1.323(15)
C13 C14 1.500(3)
C15 C16 1.504(3)
